data_4024515
loop_
_publ_author_name
'Chinmay Chowdhury'
'Sanjukta Mukherjee'
'Bimolendu Das'
'Basudeb Achari'

_publ_section_title
;
Expedient and Rapid Synthesis of 1,2,3-Triazolo[5,1-c]morpholines through
Palladium-Copper Catalysis
;
_journal_name_full 'Journal of Organic Chemistry'
_journal_page_first 3612
_journal_page_last 3615
_journal_paper_doi 10.1021/jo900428j
_journal_volume 74
_journal_year 2009
_chemical_formula_sum 'C24 H21 N3 O2'
_chemical_formula_weight 383.44
_chemical_name_systematic
;
 ?
;
_space_group_IT_number 2
_symmetry_cell_setting triclinic
_symmetry_space_group_name_Hall '-P 1'
_symmetry_space_group_name_H-M 'P -1'
_atom_sites_solution_hydrogens geom
_atom_sites_solution_primary direct
_atom_sites_solution_secondary difmap
_audit_creation_method SHELXL-97
_cell_angle_alpha 89.115(8)
_cell_angle_beta 81.221(7)
_cell_angle_gamma 72.546(7)
_cell_formula_units_Z 2
_cell_length_a 6.8927(7)
_cell_length_b 9.7044(11)
_cell_length_c 15.8321(18)
_cell_measurement_reflns_used 4227
_cell_measurement_temperature 296(2)
_cell_measurement_theta_max 25.2
_cell_measurement_theta_min 2.21
_cell_volume 997.89(19)
_computing_cell_refinement 'Apex 2, Bruker Kappa'
_computing_data_collection 'Apex 2, Bruker Kappa'
_computing_data_reduction 'Apex 2, Bruker Kappa'
_computing_molecular_graphics PLATON(Spek,2004)
_computing_publication_material 'Bruker SHELXTL'
_computing_structure_refinement 'SHELXL-97 (Sheldrick, 1997)'
_computing_structure_solution 'SHELXS-97 (Sheldrick, 1990)'
_diffrn_ambient_temperature 296(2)
_diffrn_detector_area_resol_mean 8
_diffrn_measured_fraction_theta_full 0.993
_diffrn_measured_fraction_theta_max 0.993
_diffrn_measurement_device_type 'Bruker Kappa Apex 2'
_diffrn_measurement_method 'Difference Vectors'
_diffrn_radiation_monochromator graphite
_diffrn_radiation_source 'fine-focus sealed tube'
_diffrn_radiation_type MoK\a
_diffrn_radiation_wavelength 0.71073
_diffrn_reflns_av_R_equivalents 0.0326
_diffrn_reflns_av_sigmaI/netI 0.0281
_diffrn_reflns_limit_h_max 8
_diffrn_reflns_limit_h_min -8
_diffrn_reflns_limit_k_max 11
_diffrn_reflns_limit_k_min -11
_diffrn_reflns_limit_l_max 19
_diffrn_reflns_limit_l_min -19
_diffrn_reflns_number 15479
_diffrn_reflns_theta_full 25.44
_diffrn_reflns_theta_max 25.44
_diffrn_reflns_theta_min 1.30
_diffrn_standards_decay_% 0
_exptl_absorpt_coefficient_mu 0.083
_exptl_absorpt_correction_type none
_exptl_crystal_colour colourless
_exptl_crystal_density_diffrn 1.276
_exptl_crystal_density_meas ?
_exptl_crystal_density_method .
_exptl_crystal_description Cube
_exptl_crystal_F_000 404
_exptl_crystal_size_max 0.32
_exptl_crystal_size_mid 0.26
_exptl_crystal_size_min 0.16
_refine_diff_density_max 0.124
_refine_diff_density_min -0.226
_refine_diff_density_rms 0.035
_refine_ls_extinction_method none
_refine_ls_goodness_of_fit_ref 1.060
_refine_ls_hydrogen_treatment refall
_refine_ls_matrix_type full
_refine_ls_number_parameters 346
_refine_ls_number_reflns 3674
_refine_ls_number_restraints 0
_refine_ls_restrained_S_all 1.060
_refine_ls_R_factor_all 0.0610
_refine_ls_R_factor_gt 0.0417
_refine_ls_shift/su_max 0.001
_refine_ls_shift/su_mean 0.000
_refine_ls_structure_factor_coef Fsqd
_refine_ls_weighting_details 'calc w=1/[\s^2^(Fo^2^)+(0.0685P)^2^+0.0216P] where P=(Fo^2^+2Fc^2^)/3'
_refine_ls_weighting_scheme calc
_refine_ls_wR_factor_gt 0.1083
_refine_ls_wR_factor_ref 0.1201
_reflns_number_gt 2635
_reflns_number_total 3674
_reflns_threshold_expression >2sigma(I)
_cod_data_source_file jo900428j_si_001.cif
_cod_data_source_block snj_1_160_0m
_cod_depositor_comments
;
The following automatic conversions were performed:
'_symmetry_cell_setting' value 'Triclinic' changed to 'triclinic'
according to '/home/saulius/struct/CIF-dictionaries/cif_core.dic'
dictionary named 'cif_core.dic' version 2.4.1 from 2010-06-29.

Automatic conversion script
Id: cif_fix_enum 1527 2010-12-29 10:47:43Z saulius 
;
_cod_original_sg_symbol_H-M P-1
_cod_database_code 4024515

loop_
_symmetry_equiv_pos_as_xyz
'x, y, z'
'-x, -y, -z'

loop_
_atom_site_label
_atom_site_type_symbol
_atom_site_fract_x
_atom_site_fract_y
_atom_site_fract_z
_atom_site_U_iso_or_equiv
_atom_site_adp_type
_atom_site_occupancy
_atom_site_symmetry_multiplicity
_atom_site_calc_flag
_atom_site_refinement_flags
_atom_site_disorder_assembly
_atom_site_disorder_group
O1 O 0.33293(15) 0.98731(11) 0.78150(6) 0.0510(3) Uani 1 1 d . . .
O2 O 0.55921(17) 0.43018(12) 1.18281(7) 0.0622(3) Uani 1 1 d . . .
N3 N 0.74556(19) 0.79549(14) 0.97458(8) 0.0508(3) Uani 1 1 d . . .
N1 N 0.65039(18) 0.92617(13) 0.87044(7) 0.0450(3) Uani 1 1 d . . .
N2 N 0.80956(18) 0.87020(14) 0.91298(8) 0.0515(3) Uani 1 1 d . . .
C19 C 0.5550(2) 0.61393(16) 1.07733(9) 0.0452(4) Uani 1 1 d . . .
C2 C 0.4843(2) 0.88638(15) 0.90415(9) 0.0425(4) Uani 1 1 d . . .
C1 C 0.5465(2) 0.80178(15) 0.97100(9) 0.0422(4) Uani 1 1 d . . .
C20 C 0.4592(2) 0.53647(16) 1.13335(9) 0.0475(4) Uani 1 1 d . . .
C3 C 0.2924(2) 0.9413(2) 0.86613(10) 0.0495(4) Uani 1 1 d . . .
C23 C 0.2286(2) 0.75017(18) 1.04099(10) 0.0516(4) Uani 1 1 d . . .
C18 C 0.4403(2) 0.72256(15) 1.03054(9) 0.0423(4) Uani 1 1 d . . .
C5 C 0.6730(2) 1.00060(17) 0.79093(10) 0.0467(4) Uani 1 1 d . . .
C21 C 0.2487(3) 0.56416(19) 1.14273(11) 0.0574(4) Uani 1 1 d . . .
C6 C 0.7960(2) 0.89617(17) 0.71893(9) 0.0491(4) Uani 1 1 d . . .
C4 C 0.4527(2) 1.08413(17) 0.77665(10) 0.0481(4) Uani 1 1 d . . .
C22 C 0.1356(3) 0.67096(19) 1.09657(11) 0.0584(5) Uani 1 1 d . . .
C12 C 0.4468(2) 1.15672(17) 0.69252(10) 0.0519(4) Uani 1 1 d . . .
C7 C 0.7664(3) 0.76346(19) 0.70925(11) 0.0581(4) Uani 1 1 d . . .
C11 C 0.9406(3) 0.9333(2) 0.66132(13) 0.0717(5) Uani 1 1 d . . .
C24 C 0.7708(3) 0.4115(3) 1.18437(16) 0.0694(5) Uani 1 1 d . . .
C17 C 0.5149(4) 1.2761(2) 0.68026(13) 0.0743(6) Uani 1 1 d . . .
C8 C 0.8832(3) 0.6688(2) 0.64342(13) 0.0732(5) Uani 1 1 d . . .
C13 C 0.3763(3) 1.1071(2) 0.62589(12) 0.0750(6) Uani 1 1 d . . .
C16 C 0.5081(4) 1.3457(3) 0.60385(15) 0.0908(7) Uani 1 1 d . . .
C9 C 1.0259(3) 0.7078(3) 0.58668(14) 0.0846(7) Uani 1 1 d . . .
C14 C 0.3715(4) 1.1776(3) 0.54971(15) 0.0906(7) Uani 1 1 d . . .
C10 C 1.0544(4) 0.8390(3) 0.59506(15) 0.0913(7) Uani 1 1 d . . .
C15 C 0.4349(4) 1.2975(3) 0.53934(15) 0.0897(7) Uani 1 1 d . . .
H23 H 0.147(2) 0.8262(17) 1.0098(10) 0.057(4) Uiso 1 1 d . . .
H5 H 0.740(2) 1.0717(16) 0.7999(9) 0.048(4) Uiso 1 1 d . . .
H4 H 0.394(2) 1.1563(16) 0.8264(10) 0.054(4) Uiso 1 1 d . . .
H3B H 0.195(3) 1.0232(18) 0.9024(10) 0.060(5) Uiso 1 1 d . . .
H3A H 0.229(3) 0.8650(18) 0.8629(10) 0.061(5) Uiso 1 1 d . . .
H19 H 0.702(2) 0.5937(15) 1.0675(9) 0.049(4) Uiso 1 1 d . . .
H22 H -0.010(3) 0.6879(18) 1.1025(10) 0.068(5) Uiso 1 1 d . . .
H24C H 0.806(3) 0.335(2) 1.2257(12) 0.085(6) Uiso 1 1 d . . .
H21 H 0.185(3) 0.5149(17) 1.1822(11) 0.064(5) Uiso 1 1 d . . .
H24B H 0.786(3) 0.507(2) 1.2046(11) 0.080(6) Uiso 1 1 d . . .
H13 H 0.331(3) 1.019(2) 0.6373(13) 0.092(6) Uiso 1 1 d . . .
H24A H 0.854(3) 0.380(2) 1.1284(14) 0.086(7) Uiso 1 1 d . . .
H9 H 1.107(3) 0.642(2) 0.5414(13) 0.094(7) Uiso 1 1 d . . .
H7 H 0.665(3) 0.7348(18) 0.7465(11) 0.068(5) Uiso 1 1 d . . .
H8 H 0.860(3) 0.574(2) 0.6407(12) 0.087(6) Uiso 1 1 d . . .
H17 H 0.572(3) 1.305(2) 0.7240(13) 0.087(6) Uiso 1 1 d . . .
H15 H 0.430(3) 1.350(2) 0.4836(14) 0.103(7) Uiso 1 1 d . . .
H11 H 0.950(3) 1.031(2) 0.6675(12) 0.087(6) Uiso 1 1 d . . .
H16 H 0.563(4) 1.431(3) 0.6017(14) 0.114(8) Uiso 1 1 d . . .
H10 H 1.155(4) 0.866(2) 0.5528(14) 0.111(8) Uiso 1 1 d . . .
H14 H 0.324(4) 1.135(3) 0.5035(18) 0.141(10) Uiso 1 1 d . . .

loop_
_atom_site_aniso_label
_atom_site_aniso_U_11
_atom_site_aniso_U_22
_atom_site_aniso_U_33
_atom_site_aniso_U_23
_atom_site_aniso_U_13
_atom_site_aniso_U_12
O1 0.0438(6) 0.0619(7) 0.0527(6) 0.0137(5) -0.0158(5) -0.0203(5)
O2 0.0548(7) 0.0607(7) 0.0781(8) 0.0242(6) -0.0282(6) -0.0203(5)
N3 0.0394(7) 0.0608(8) 0.0544(8) 0.0080(6) -0.0124(6) -0.0161(6)
N1 0.0350(7) 0.0542(7) 0.0478(7) 0.0062(6) -0.0106(5) -0.0148(6)
N2 0.0379(7) 0.0631(8) 0.0570(8) 0.0100(7) -0.0144(6) -0.0172(6)
C19 0.0364(9) 0.0490(9) 0.0514(9) 0.0018(7) -0.0123(7) -0.0121(7)
C2 0.0356(8) 0.0462(8) 0.0469(8) 0.0015(7) -0.0076(6) -0.0139(6)
C1 0.0332(8) 0.0467(8) 0.0467(8) 0.0011(7) -0.0101(6) -0.0103(6)
C20 0.0445(9) 0.0474(9) 0.0543(9) 0.0069(7) -0.0185(7) -0.0142(7)
C3 0.0375(9) 0.0572(10) 0.0561(10) 0.0132(8) -0.0128(7) -0.0157(8)
C23 0.0382(9) 0.0559(10) 0.0596(10) 0.0119(8) -0.0134(7) -0.0100(7)
C18 0.0389(8) 0.0448(8) 0.0439(8) 0.0008(6) -0.0095(6) -0.0123(6)
C5 0.0412(9) 0.0525(9) 0.0519(9) 0.0084(7) -0.0103(7) -0.0210(7)
C21 0.0499(10) 0.0662(11) 0.0625(11) 0.0188(9) -0.0124(8) -0.0259(8)
C6 0.0385(8) 0.0580(10) 0.0507(9) 0.0061(7) -0.0094(7) -0.0135(7)
C4 0.0439(9) 0.0488(9) 0.0522(9) 0.0040(7) -0.0085(7) -0.0144(7)
C22 0.0357(9) 0.0707(11) 0.0705(11) 0.0177(9) -0.0122(8) -0.0172(8)
C12 0.0466(9) 0.0494(9) 0.0545(9) 0.0069(7) -0.0061(7) -0.0076(7)
C7 0.0556(11) 0.0614(11) 0.0568(10) 0.0041(9) -0.0099(8) -0.0164(9)
C11 0.0559(11) 0.0805(14) 0.0753(13) -0.0009(11) 0.0076(9) -0.0240(10)
C24 0.0539(12) 0.0666(13) 0.0884(15) 0.0170(12) -0.0307(11) -0.0104(9)
C17 0.1008(16) 0.0619(12) 0.0642(12) 0.0078(10) -0.0103(11) -0.0318(11)
C8 0.0754(14) 0.0691(13) 0.0703(13) -0.0051(10) -0.0181(10) -0.0111(11)
C13 0.0797(14) 0.0908(15) 0.0683(12) 0.0257(11) -0.0304(10) -0.0384(12)
C16 0.122(2) 0.0704(14) 0.0810(16) 0.0204(12) -0.0089(14) -0.0348(14)
C9 0.0722(15) 0.0976(18) 0.0670(13) -0.0166(13) 0.0015(11) -0.0051(13)
C14 0.0966(17) 0.1136(19) 0.0733(14) 0.0308(14) -0.0340(12) -0.0404(15)
C10 0.0733(15) 0.1106(19) 0.0801(15) -0.0061(14) 0.0186(12) -0.0274(14)
C15 0.0951(17) 0.0947(17) 0.0714(15) 0.0335(13) -0.0139(12) -0.0180(13)

loop_
_atom_type_symbol
_atom_type_description
_atom_type_scat_dispersion_real
_atom_type_scat_dispersion_imag
_atom_type_scat_source
C C 0.0033 0.0016 'International Tables Vol C Tables 4.2.6.8 and 6.1.1.4'
H H 0.0000 0.0000 'International Tables Vol C Tables 4.2.6.8 and 6.1.1.4'
N N 0.0061 0.0033 'International Tables Vol C Tables 4.2.6.8 and 6.1.1.4'
O O 0.0106 0.0060 'International Tables Vol C Tables 4.2.6.8 and 6.1.1.4'

loop_
_geom_angle_atom_site_label_1
_geom_angle_atom_site_label_2
_geom_angle_atom_site_label_3
_geom_angle
_geom_angle_site_symmetry_1
_geom_angle_site_symmetry_3
_geom_angle_publ_flag
C4 O1 C3 111.87(12) . . ?
C20 O2 C24 117.57(14) . . ?
N2 N3 C1 109.55(12) . . ?
N2 N1 C2 111.49(12) . . ?
N2 N1 C5 121.94(12) . . ?
C2 N1 C5 125.93(12) . . ?
N3 N2 N1 106.59(12) . . ?
C20 C19 C18 120.38(15) . . ?
C20 C19 H19 121.9(9) . . ?
C18 C19 H19 117.7(9) . . ?
N1 C2 C1 104.41(12) . . ?
N1 C2 C3 118.75(13) . . ?
C1 C2 C3 136.81(13) . . ?
N3 C1 C2 107.95(13) . . ?
N3 C1 C18 120.80(13) . . ?
C2 C1 C18 131.23(13) . . ?
O2 C20 C19 124.23(14) . . ?
O2 C20 C21 115.58(14) . . ?
C19 C20 C21 120.19(15) . . ?
O1 C3 C2 111.47(12) . . ?
O1 C3 H3B 109.8(9) . . ?
C2 C3 H3B 109.1(10) . . ?
O1 C3 H3A 107.0(9) . . ?
C2 C3 H3A 110.1(10) . . ?
H3B C3 H3A 109.4(13) . . ?
C22 C23 C18 119.98(15) . . ?
C22 C23 H23 120.3(10) . . ?
C18 C23 H23 119.7(10) . . ?
C23 C18 C19 118.91(14) . . ?
C23 C18 C1 121.99(14) . . ?
C19 C18 C1 119.09(14) . . ?
N1 C5 C6 111.11(12) . . ?
N1 C5 C4 105.83(11) . . ?
C6 C5 C4 114.39(13) . . ?
N1 C5 H5 107.8(8) . . ?
C6 C5 H5 110.8(9) . . ?
C4 C5 H5 106.6(9) . . ?
C22 C21 C20 119.49(16) . . ?
C22 C21 H21 120.9(11) . . ?
C20 C21 H21 119.5(11) . . ?
C11 C6 C7 118.85(17) . . ?
C11 C6 C5 119.70(16) . . ?
C7 C6 C5 121.45(14) . . ?
O1 C4 C12 109.39(13) . . ?
O1 C4 C5 109.13(12) . . ?
C12 C4 C5 112.82(12) . . ?
O1 C4 H4 107.9(8) . . ?
C12 C4 H4 111.8(8) . . ?
C5 C4 H4 105.7(9) . . ?
C23 C22 C21 121.05(16) . . ?
C23 C22 H22 120.0(10) . . ?
C21 C22 H22 119.0(10) . . ?
C17 C12 C13 118.27(17) . . ?
C17 C12 C4 119.68(16) . . ?
C13 C12 C4 122.05(16) . . ?
C6 C7 C8 120.35(19) . . ?
C6 C7 H7 121.6(10) . . ?
C8 C7 H7 118.0(10) . . ?
C6 C11 C10 120.4(2) . . ?
C6 C11 H11 116.7(11) . . ?
C10 C11 H11 122.8(12) . . ?
O2 C24 H24C 102.9(12) . . ?
O2 C24 H24B 108.6(11) . . ?
H24C C24 H24B 112.1(15) . . ?
O2 C24 H24A 111.8(12) . . ?
H24C C24 H24A 110.3(16) . . ?
H24B C24 H24A 110.9(16) . . ?
C12 C17 C16 120.6(2) . . ?
C12 C17 H17 118.1(12) . . ?
C16 C17 H17 121.2(12) . . ?
C9 C8 C7 119.9(2) . . ?
C9 C8 H8 122.9(11) . . ?
C7 C8 H8 117.2(11) . . ?
C12 C13 C14 120.3(2) . . ?
C12 C13 H13 115.5(12) . . ?
C14 C13 H13 124.2(12) . . ?
C15 C16 C17 120.5(2) . . ?
C15 C16 H16 125.5(13) . . ?
C17 C16 H16 113.9(14) . . ?
C10 C9 C8 120.2(2) . . ?
C10 C9 H9 120.0(13) . . ?
C8 C9 H9 119.8(13) . . ?
C15 C14 C13 120.6(2) . . ?
C15 C14 H14 122.4(16) . . ?
C13 C14 H14 116.9(16) . . ?
C9 C10 C11 120.3(2) . . ?
C9 C10 H10 119.1(13) . . ?
C11 C10 H10 120.6(13) . . ?
C16 C15 C14 119.6(2) . . ?
C16 C15 H15 120.0(13) . . ?
C14 C15 H15 120.5(13) . . ?

loop_
_geom_bond_atom_site_label_1
_geom_bond_atom_site_label_2
_geom_bond_distance
_geom_bond_site_symmetry_2
_geom_bond_publ_flag
O1 C4 1.4194(18) . ?
O1 C3 1.4195(18) . ?
O2 C20 1.3657(17) . ?
O2 C24 1.419(2) . ?
N3 N2 1.3076(17) . ?
N3 C1 1.3649(19) . ?
N1 N2 1.3450(16) . ?
N1 C2 1.3481(18) . ?
N1 C5 1.4526(19) . ?
C19 C20 1.373(2) . ?
C19 C18 1.393(2) . ?
C19 H19 0.963(16) . ?
C2 C1 1.371(2) . ?
C2 C3 1.485(2) . ?
C1 C18 1.456(2) . ?
C20 C21 1.379(2) . ?
C3 H3B 0.993(17) . ?
C3 H3A 0.973(17) . ?
C23 C22 1.371(2) . ?
C23 C18 1.386(2) . ?
C23 H23 0.963(16) . ?
C5 C6 1.507(2) . ?
C5 C4 1.541(2) . ?
C5 H5 0.959(16) . ?
C21 C22 1.372(2) . ?
C21 H21 0.917(17) . ?
C6 C11 1.373(2) . ?
C6 C7 1.377(2) . ?
C4 C12 1.497(2) . ?
C4 H4 1.012(15) . ?
C22 H22 0.956(18) . ?
C12 C17 1.376(3) . ?
C12 C13 1.376(3) . ?
C7 C8 1.381(3) . ?
C7 H7 0.951(17) . ?
C11 C10 1.379(3) . ?
C11 H11 0.98(2) . ?
C24 H24C 0.98(2) . ?
C24 H24B 1.02(2) . ?
C24 H24A 0.98(2) . ?
C17 C16 1.377(3) . ?
C17 H17 0.93(2) . ?
C8 C9 1.364(3) . ?
C8 H8 0.98(2) . ?
C13 C14 1.377(3) . ?
C13 H13 1.00(2) . ?
C16 C15 1.353(3) . ?
C16 H16 1.01(2) . ?
C9 C10 1.356(3) . ?
C9 H9 0.96(2) . ?
C14 C15 1.360(3) . ?
C14 H14 0.98(3) . ?
C10 H10 0.98(2) . ?
C15 H15 1.01(2) . ?
